data_4003968
loop_
_publ_author_name
'Denis, Paul-Henry'
'Mertens, Martijn'
'Van Gompel, Wouter T. M.'
'Van Hecke, Kristof'
'Ruttens, Bart'
'D&#x2019;Haen, Jan'
'Lutsen, Laurence'
'Vanderzande, Dirk'

_publ_section_title
;
 Directing the Self-Assembly of Conjugated Organic Ammonium Cations in
 Low-Dimensional Perovskites by Halide Substitution
;
_journal_name_full 'Chemistry of Materials'
_journal_paper_doi 10.1021/acs.chemmater.1c01221
_journal_year 2021
_chemical_formula_moiety 'I10 Pb3, 4(C11 H14 N S2)'
_chemical_formula_sum 'C44 H56 I10 N4 Pb3 S8'
_chemical_formula_weight 2788.01
_space_group_crystal_system monoclinic
_space_group_IT_number 14
_space_group_name_Hall '-P 2ybc'
_space_group_name_H-M_alt 'P 1 21/c 1'
_atom_sites_solution_hydrogens geom
_atom_sites_solution_primary dual
_audit_creation_date 2020-12-16
_audit_creation_method
;
Olex2 1.2
(compiled May 18 2018 14:05:52 for OlexSys, GUI svn.r5506)
;
_cell_angle_alpha 90
_cell_angle_beta 93.989(3)
_cell_angle_gamma 90
_cell_formula_units_Z 2
_cell_length_a 19.2783(7)
_cell_length_b 21.3335(7)
_cell_length_c 8.4039(2)
_cell_measurement_reflns_used 5223
_cell_measurement_temperature 100(2)
_cell_measurement_theta_max 72.4670
_cell_measurement_theta_min 3.0710
_cell_volume 3447.93(19)
_computing_cell_refinement 'CrysAlisPro 1.171.40.67a (Rigaku OD, 2019)'
_computing_data_collection 'CrysAlisPro 1.171.40.67a (Rigaku OD, 2019)'
_computing_data_reduction 'CrysAlisPro 1.171.40.67a (Rigaku OD, 2019)'
_computing_molecular_graphics 'Olex2 (Dolomanov et al., 2009)'
_computing_publication_material 'Olex2 (Dolomanov et al., 2009)'
_computing_structure_refinement 'ShelXL (Sheldrick, 2015)'
_computing_structure_solution 'ShelXT (Sheldrick, 2015)'
_diffrn_ambient_environment N~2~
_diffrn_ambient_temperature 100(2)
_diffrn_detector 'CCD plate'
_diffrn_detector_area_resol_mean 10.4839
_diffrn_detector_type Atlas
_diffrn_measured_fraction_theta_full 0.993
_diffrn_measured_fraction_theta_max 0.993
_diffrn_measurement_details
;
List of Runs (angles in degrees, time in seconds):

  # Type    Start    End  Width  t~exp~   \w     \q     \k     \f   Frames
--------------------------------------------------------------------------
  1  \w   -115.00 -17.00   1.00    4.00    --  -41.18 -38.00  60.00   98
  2  \w    -69.00  32.00   1.00    4.00    --  -41.18  57.00-150.00  101
  3  \w   -115.00 -17.00   1.00    4.00    --  -41.18 -38.00   0.00   98
  4  \w    -66.00  33.00   1.00    4.00    --  -41.18  38.00   0.00   99
  5  \w      6.00  82.00   1.00    4.00    --   41.18 -99.00-150.00   76
  6  \w    -21.00  74.00   1.00    4.00    --   41.18 -77.00   0.00   95
  7  \w     80.00 178.00   1.00   25.00    --  106.01  45.00 150.00   98
  8  \w     77.00 178.00   1.00   25.00    --  106.01  61.00  90.00  101
  9  \w    103.00 178.00   1.00   25.00    --  106.01  77.00 -90.00   75
 10  \w     33.00 112.00   1.00   25.00    --  106.01-125.00   0.00   79
 11  \w     97.00 147.00   1.00   25.00    --  106.01 125.00  30.00   50
;
_diffrn_measurement_device 'four-circle diffractometer'
_diffrn_measurement_device_type 'SuperNova, Dual, Cu at home/near, Atlas'
_diffrn_measurement_method '\w scans'
_diffrn_orient_matrix_type 'CrysAlisPro convention (1999,Acta A55,543-557)'
_diffrn_orient_matrix_UB_11 -0.0713973000
_diffrn_orient_matrix_UB_12 -0.0304254000
_diffrn_orient_matrix_UB_13 0.0195722000
_diffrn_orient_matrix_UB_21 -0.0118858000
_diffrn_orient_matrix_UB_22 0.0449795000
_diffrn_orient_matrix_UB_23 0.1391382000
_diffrn_orient_matrix_UB_31 -0.0344840000
_diffrn_orient_matrix_UB_32 0.0475287000
_diffrn_orient_matrix_UB_33 -0.1186132000
_diffrn_radiation_monochromator mirror
_diffrn_radiation_probe x-ray
_diffrn_radiation_type CuK\a
_diffrn_radiation_wavelength 1.54184
_diffrn_reflns_av_R_equivalents 0.0866
_diffrn_reflns_av_unetI/netI 0.0674
_diffrn_reflns_Laue_measured_fraction_full 0.993
_diffrn_reflns_Laue_measured_fraction_max 0.993
_diffrn_reflns_limit_h_max 22
_diffrn_reflns_limit_h_min -22
_diffrn_reflns_limit_k_max 25
_diffrn_reflns_limit_k_min -25
_diffrn_reflns_limit_l_max 9
_diffrn_reflns_limit_l_min -10
_diffrn_reflns_number 23374
_diffrn_reflns_point_group_measured_fraction_full 0.993
_diffrn_reflns_point_group_measured_fraction_max 0.993
_diffrn_reflns_theta_full 66.593
_diffrn_reflns_theta_max 66.593
_diffrn_reflns_theta_min 3.094
_diffrn_source 'micro-focus sealed X-ray tube'
_diffrn_source_type 'SuperNova (Cu) X-ray Source'
_exptl_absorpt_coefficient_mu 51.674
_exptl_absorpt_correction_T_max 1.000
_exptl_absorpt_correction_T_min 0.367
_exptl_absorpt_correction_type gaussian
_exptl_absorpt_process_details
;
CrysAlisPro 1.171.40.67a (Rigaku Oxford Diffraction, 2019)
Numerical absorption correction based on gaussian integration over
			a multifaceted crystal model
Empirical absorption correction using spherical harmonics,
 implemented in SCALE3 ABSPACK scaling algorithm.
;
_exptl_crystal_colour 'clear colourless'
_exptl_crystal_colour_lustre clear
_exptl_crystal_colour_primary colourless
_exptl_crystal_density_diffrn 2.685
_exptl_crystal_description needle
_exptl_crystal_F_000 2504
_exptl_crystal_size_max 0.311
_exptl_crystal_size_mid 0.09
_exptl_crystal_size_min 0.065
_refine_diff_density_max 4.460
_refine_diff_density_min -2.344
_refine_diff_density_rms 0.362
_refine_ls_extinction_method none
_refine_ls_goodness_of_fit_ref 1.089
_refine_ls_hydrogen_treatment constr
_refine_ls_matrix_type full
_refine_ls_number_parameters 348
_refine_ls_number_reflns 6039
_refine_ls_number_restraints 626
_refine_ls_restrained_S_all 1.040
_refine_ls_R_factor_all 0.1091
_refine_ls_R_factor_gt 0.0877
_refine_ls_shift/su_max 0.001
_refine_ls_shift/su_mean 0.000
_refine_ls_structure_factor_coef Fsqd
_refine_ls_weighting_details 'w=1/[\s^2^(Fo^2^)+(0.0011P)^2^+282.4073P] where P=(Fo^2^+2Fc^2^)/3'
_refine_ls_weighting_scheme calc
_refine_ls_wR_factor_gt 0.1865
_refine_ls_wR_factor_ref 0.1995
_reflns_Friedel_coverage 0.000
_reflns_number_gt 4600
_reflns_number_total 6039
_reflns_threshold_expression 'I > 2\s(I)'
_cod_data_source_file cm1c01221_si_005.cif
_cod_data_source_block dvdz021
_cod_database_code 4003968
_shelx_shelxl_version_number 2018/3
_chemical_oxdiff_formula 'C44 H56 I10 N4 Pb3 S8'
_shelx_space_group_comment
;
The symmetry employed for this shelxl refinement is uniquely defined
by the following loop, which should always be used as a source of
symmetry information in preference to the above space-group names.
They are only intended as comments.
;
_shelx_estimated_absorpt_t_max 0.134
_shelx_estimated_absorpt_t_min 0.022
_reflns_odcompleteness_completeness 92.07
_reflns_odcompleteness_iscentric 1
_reflns_odcompleteness_theta 66.97
_olex2_refinement_description
;
1. Twinned data refinement
 Scales: 0.9888(8)
 0.0112(8)
2. Fixed Uiso
 At 1.2 times of:
  All C(H) groups, All C(H,H) groups, All N(H,H,H) groups
3. Restrained distances
 C1-S1
 1.73 with sigma of 0.01
 S1-C2
 1.729 with sigma of 0.01
 C2-C3
 1.365 with sigma of 0.01
 C3-C4
 1.407 with sigma of 0.01
 C4-C1
 1.367 with sigma of 0.01
 C1-C9
 1.456 with sigma of 0.01
 C2-C5A = C2-C5B
 1.453 with sigma of 0.01
 C5A-S2A = C5B-S2B
 1.73 with sigma of 0.01
 C6A-C7A = C6B-C7B
 1.365 with sigma of 0.01
 C7A-C8A = C7B-C8B
 1.407 with sigma of 0.01
 C8A-C5A = C8B-C5B
 1.367 with sigma of 0.01
 N1-C11
 1.487 with sigma of 0.01
 C11-C10
 1.51 with sigma of 0.01
 C10-C9
 1.521 with sigma of 0.01
 C9-C1
 1.518 with sigma of 0.01
 C21-S21
 1.73 with sigma of 0.01
 S21-C22
 1.729 with sigma of 0.01
 C22-C23
 1.365 with sigma of 0.01
 C23-C24
 1.407 with sigma of 0.01
 C24-C21
 1.367 with sigma of 0.01
 C25A-S22A = C25B-S22B
 1.73 with sigma of 0.01
 S22A-C26A = S22B-C26B
 1.729 with sigma of 0.01
 C26A-C27A = C26B-C27B
 1.365 with sigma of 0.01
 C27A-C28A = C27B-C28B
 1.407 with sigma of 0.01
 C28A-C25A = C28B-C25B
 1.367 with sigma of 0.01
 N21-C31
 1.487 with sigma of 0.01
 C31-C30
 1.51 with sigma of 0.01
 C30-C29
 1.521 with sigma of 0.01
 C29-C21
 1.518 with sigma of 0.01
 C1-C2
 2.494 with sigma of 0.02
 S1-C3
 2.55 with sigma of 0.02
 C2-C4
 2.316 with sigma of 0.01
 C3-C1
 2.319 with sigma of 0.02
 C4-S1
 2.551 with sigma of 0.02
 C5A-C6A = C5B-C6B
 2.494 with sigma of 0.02
 S2A-C7A = S2B-C7B
 2.55 with sigma of 0.02
 C6A-C8A = C6B-C8B
 2.316 with sigma of 0.01
 C7A-C5A = C7B-C5B
 2.319 with sigma of 0.02
 C8A-S2A = C8B-S2B
 2.551 with sigma of 0.02
 N1-C10
 2.478 with sigma of 0.02
 C11-C9
 2.511 with sigma of 0.02
 C10-C1
 2.533 with sigma of 0.02
 C21-C22
 2.494 with sigma of 0.02
 S21-C23
 2.55 with sigma of 0.02
 C22-C24
 2.316 with sigma of 0.01
 C23-C21
 2.319 with sigma of 0.02
 C24-S21
 2.551 with sigma of 0.02
 C25A-C26A = C25B-C26B
 2.494 with sigma of 0.02
 S22A-C27A = S22B-C27B
 2.55 with sigma of 0.02
 C26A-C28A = C26B-C28B
 2.316 with sigma of 0.01
 C27A-C25A = C27B-C25B
 2.319 with sigma of 0.02
 C28A-S22A = C28B-S22B
 2.551 with sigma of 0.02
 N21-C30
 2.478 with sigma of 0.02
 C31-C29
 2.511 with sigma of 0.02
 C30-C21
 2.533 with sigma of 0.02
4. Restrained planarity
 S1, C1, C2, C3, C4, C9, C5A, C5B
 with sigma of 0.01
 C2, S2A, C5A, C6A, C7A, C8A
 with sigma of 0.01
 C2, S2B, C5B, C6B, C7B, C8B
 with sigma of 0.01
 S21, C21, C22, C23, C24, C29, C25A
 with sigma of 0.01
 C22, S22A, C25A, C26A, C27A, C28A
 with sigma of 0.01
 C22, S22B, C25B, C26B, C27B, C28B
 with sigma of 0.01
5. Rigid bond restraints
 S21, N21, C21, C22, C23, C24, C29, C30, C31, S22A, C25A, C26A, C27A, C28A,
 S22B, C25B, C26B, C27B, C28B
 with sigma for 1-2 distances of 0.001 and sigma for 1-3 distances of 0.0005
 S1, N1, C1, C2, C3, C4, C9, C10, C11, S2A, C5A, C6A, C7A, C8A, S2B, C5B, C6B,
 C7B, C8B
 with sigma for 1-2 distances of 0.001 and sigma for 1-3 distances of 0.001
6. Uiso/Uaniso restraints and constraints
S21 \\sim N21 \\sim C21 \\sim C22 \\sim C23 \\sim C24 \\sim C29 \\sim C30 \\sim
C31 \\sim S22A \\sim C25A \\sim C26A \\sim C27A \\sim C28A \\sim S22B \\sim
C25B \\sim C26B \\sim C27B \\sim C28B: within 2A with sigma of 0.003 and sigma
for terminal atoms of 0.002
S1 \\sim N1 \\sim C1 \\sim C2 \\sim C3 \\sim C4 \\sim C9 \\sim C10 \\sim C11
\\sim S2A \\sim C5A \\sim C6A \\sim C7A \\sim C8A \\sim S2B \\sim C5B \\sim C6B
\\sim C7B \\sim C8B: within 2A with sigma of 0.003 and sigma for terminal atoms
of 0.006
Uanis(S2A) = Uanis(S2B)
Uanis(C5A) = Uanis(C5B)
Uanis(C6A) = Uanis(C6B)
Uanis(C7A) = Uanis(C7B)
Uanis(C8A) = Uanis(C8B)
Uanis(S22A) = Uanis(S22B)
Uanis(C26A) = Uanis(C26B)
Uanis(C27A) = Uanis(C27B)
Uanis(C28A) = Uanis(C28B)
Uanis(C25A) = Uanis(C25B)
7. Others
 Sof(S2B)=Sof(C5B)=Sof(C6B)=Sof(H6B)=Sof(C7B)=Sof(H7B)=Sof(C8B)=Sof(H8B)=1-
 FVAR(1)
 Sof(S2A)=Sof(C5A)=Sof(C6A)=Sof(H6A)=Sof(C7A)=Sof(H7A)=Sof(C8A)=Sof(H8A)=FVAR(1)
 Sof(S22B)=Sof(C25B)=Sof(C26B)=Sof(H26B)=Sof(C27B)=Sof(H27B)=Sof(C28B)=
 Sof(H28B)=1-FVAR(2)
 Sof(S22A)=Sof(C25A)=Sof(C26A)=Sof(H26A)=Sof(C27A)=Sof(H27A)=Sof(C28A)=
 Sof(H28A)=FVAR(2)
8.a Secondary CH2 refined with riding coordinates:
 C9(H9A,H9B), C10(H10A,H10B), C11(H11A,H11B), C29(H29A,H29B), C30(H30A,H30B),
 C31(H31A,H31B)
8.b Aromatic/amide H refined with riding coordinates:
 C3(H3), C4(H4), C23(H23), C24(H24), C6A(H6A), C7A(H7A), C8A(H8A), C26A(H26A),
 C27A(H27A), C28A(H28A), C6B(H6B), C7B(H7B), C8B(H8B), C26B(H26B), C27B(H27B),
 C28B(H28B)
8.c Idealised Me refined as rotating group:
 N1(H1A,H1B,H1C), N21(H21A,H21B,H21C)
;
_olex2_submission_special_instructions 'No special instructions were received'
_oxdiff_exptl_absorpt_empirical_details
;
Empirical correction (ABSPACK) includes:
- Absorption correction using spherical harmonics
- Frame scaling
- B-factor correction
;
_oxdiff_exptl_absorpt_empirical_full_max 4.475
_oxdiff_exptl_absorpt_empirical_full_min 0.475

loop_
_space_group_symop_operation_xyz
'x, y, z'
'-x, y+1/2, -z+1/2'
'-x, -y, -z'
'x, -y-1/2, z-1/2'

loop_
_atom_site_label
_atom_site_type_symbol
_atom_site_fract_x
_atom_site_fract_y
_atom_site_fract_z
_atom_site_U_iso_or_equiv
_atom_site_adp_type
_atom_site_occupancy
_atom_site_site_symmetry_order
_atom_site_calc_flag
_atom_site_refinement_flags_posn
_atom_site_refinement_flags_adp
_atom_site_refinement_flags_occupancy
_atom_site_disorder_assembly
_atom_site_disorder_group
Pb1 Pb 0.500000 0.500000 0.000000 0.0487(4) Uani 1 2 d S T P . .
Pb2 Pb 0.39102(6) 0.34404(5) -0.08050(12) 0.0502(3) Uani 1 1 d . . . . .
I1 I 0.23215(11) 0.31852(11) -0.1023(3) 0.0754(6) Uani 1 1 d . . . . .
I2 I 0.41008(14) 0.21422(10) 0.0882(2) 0.0780(7) Uani 1 1 d . . . . .
I3 I 0.40538(11) 0.43310(9) 0.2446(2) 0.0594(5) Uani 1 1 d . . . . .
I4 I 0.62053(11) 0.52441(8) 0.2731(2) 0.0572(5) Uani 1 1 d . . . . .
I5 I 0.43748(10) 0.63597(8) 0.0656(2) 0.0585(5) Uani 1 1 d . . . . .
S1 S -0.0054(5) 0.5252(4) 0.2585(11) 0.0873(13) Uani 1 1 d D U . . .
S21 S 0.1684(8) 0.7369(6) -0.3320(14) 0.1242(15) Uani 1 1 d D U . . .
N1 N -0.2530(13) 0.6515(12) 0.657(3) 0.094(4) Uani 1 1 d D U . . .
H1A H -0.251594 0.689192 0.606669 0.113 Uiso 1 1 calc GR . . . .
H1B H -0.226741 0.653505 0.751439 0.113 Uiso 1 1 calc GR . . . .
H1C H -0.297720 0.642259 0.676320 0.113 Uiso 1 1 calc GR . . . .
N21 N 0.4502(16) 0.6002(15) -0.533(4) 0.126(3) Uani 1 1 d D U . . .
H21A H 0.497172 0.596120 -0.517432 0.151 Uiso 1 1 calc GR . . . .
H21B H 0.438748 0.609637 -0.637276 0.151 Uiso 1 1 calc GR . . . .
H21C H 0.429417 0.563622 -0.507745 0.151 Uiso 1 1 calc GR . . . .
C1 C -0.0465(8) 0.5726(7) 0.3896(15) 0.0874(16) Uani 1 1 d D U . . .
C2 C 0.0724(6) 0.5644(6) 0.2920(16) 0.0866(12) Uani 1 1 d D U . . .
C3 C 0.0655(10) 0.6114(8) 0.399(2) 0.0867(15) Uani 1 1 d D U . . .
H3 H 0.102594 0.638563 0.433915 0.104 Uiso 1 1 calc R . . . .
C4 C -0.0012(11) 0.6162(8) 0.454(2) 0.0871(17) Uani 1 1 d D U . . .
H4 H -0.013606 0.646821 0.529519 0.105 Uiso 1 1 calc R . . . .
C9 C -0.1208(8) 0.5645(9) 0.421(2) 0.088(2) Uani 1 1 d D U . . .
H9A H -0.127227 0.521649 0.463361 0.106 Uiso 1 1 calc R . . . .
H9B H -0.149273 0.567822 0.319017 0.106 Uiso 1 1 calc R . . . .
C10 C -0.1481(10) 0.6112(14) 0.538(4) 0.089(2) Uani 1 1 d D U . . .
H10A H -0.122571 0.605999 0.643575 0.107 Uiso 1 1 calc R . . . .
H10B H -0.139830 0.654308 0.500340 0.107 Uiso 1 1 calc R . . . .
C11 C -0.2250(11) 0.6020(14) 0.555(4) 0.090(3) Uani 1 1 d D U . . .
H11A H -0.250104 0.603165 0.448169 0.108 Uiso 1 1 calc R . . . .
H11B H -0.232849 0.560376 0.602530 0.108 Uiso 1 1 calc R . . . .
C21 C 0.2458(8) 0.6966(11) -0.322(2) 0.1247(17) Uani 1 1 d D U . . .
C22 C 0.1273(12) 0.6802(10) -0.2263(17) 0.1218(12) Uani 1 1 d D U . . .
C23 C 0.1727(18) 0.6330(9) -0.187(3) 0.1227(16) Uani 1 1 d D U . . .
H23 H 0.160321 0.597024 -0.128461 0.147 Uiso 1 1 calc R . . . .
C24 C 0.2392(15) 0.6419(11) -0.240(3) 0.1239(18) Uani 1 1 d D U . . .
H24 H 0.276113 0.612788 -0.221509 0.149 Uiso 1 1 calc R . . . .
C29 C 0.3158(12) 0.7115(12) -0.386(3) 0.126(2) Uani 1 1 d D U . . .
H29A H 0.309597 0.742561 -0.473325 0.151 Uiso 1 1 calc R . . . .
H29B H 0.347115 0.729908 -0.299972 0.151 Uiso 1 1 calc R . . . .
C30 C 0.3479(13) 0.6523(15) -0.447(5) 0.126(3) Uani 1 1 d D U . . .
H30A H 0.330143 0.615955 -0.389160 0.151 Uiso 1 1 calc R . . . .
H30B H 0.332653 0.647181 -0.561558 0.151 Uiso 1 1 calc R . . . .
C31 C 0.4261(13) 0.6516(18) -0.430(5) 0.126(3) Uani 1 1 d D U . . .
H31A H 0.444779 0.692394 -0.463162 0.151 Uiso 1 1 calc R . . . .
H31B H 0.442416 0.644028 -0.317055 0.151 Uiso 1 1 calc R . . . .
S2A S 0.2122(8) 0.5834(6) 0.2476(18) 0.0863(10) Uani 0.659(18) 1 d D U . A 1
S22A S 0.0258(10) 0.6344(8) -0.0741(19) 0.1199(10) Uani 0.78(2) 1 d D U . B 1
C5A C 0.1331(7) 0.5458(8) 0.2106(19) 0.0863(10) Uani 0.659(18) 1 d D U . A 1
C6A C 0.2516(10) 0.5364(12) 0.114(3) 0.0863(10) Uani 0.659(18) 1 d D U . A 1
H6A H 0.298989 0.539418 0.090827 0.104 Uiso 0.659(18) 1 calc R . . A 1
C7A C 0.2055(15) 0.4941(11) 0.045(3) 0.0863(10) Uani 0.659(18) 1 d D U . A 1
H7A H 0.217587 0.464132 -0.031648 0.104 Uiso 0.659(18) 1 calc R . . A 1
C8A C 0.1384(12) 0.4994(10) 0.100(3) 0.0863(10) Uani 0.659(18) 1 d D U . A 1
H8A H 0.100581 0.473322 0.063612 0.104 Uiso 0.659(18) 1 calc R . . A 1
C25A C 0.0551(17) 0.6921(11) -0.199(2) 0.1202(10) Uani 0.78(2) 1 d D U . B 1
C26A C -0.0561(11) 0.6672(14) -0.078(3) 0.1199(10) Uani 0.78(2) 1 d D U . B 1
H26A H -0.093593 0.650875 -0.022732 0.144 Uiso 0.78(2) 1 calc R . . B 1
C27A C -0.0596(19) 0.7196(15) -0.171(4) 0.1199(10) Uani 0.78(2) 1 d D U . B 1
H27A H -0.100534 0.744273 -0.187392 0.144 Uiso 0.78(2) 1 calc R . . B 1
C28A C 0.003(2) 0.7338(12) -0.239(4) 0.1200(10) Uani 0.78(2) 1 d D U . B 1
H28A H 0.008598 0.768874 -0.306288 0.144 Uiso 0.78(2) 1 calc R . . B 1
S2B S 0.1464(14) 0.4839(11) 0.083(3) 0.0863(10) Uani 0.341(18) 1 d D U . A 2
S22B S -0.011(3) 0.744(2) -0.234(6) 0.1199(10) Uani 0.22(2) 1 d D U . B 2
C5B C 0.1332(13) 0.5457(12) 0.211(2) 0.0863(10) Uani 0.341(18) 1 d D U . A 2
C6B C 0.2311(17) 0.5060(18) 0.061(3) 0.0863(10) Uani 0.341(18) 1 d D U . A 2
H6B H 0.262131 0.484546 -0.003269 0.104 Uiso 0.341(18) 1 calc R . . A 2
C7B C 0.2476(14) 0.5585(19) 0.148(5) 0.0863(10) Uani 0.341(18) 1 d D U . A 2
H7B H 0.292004 0.577890 0.151769 0.104 Uiso 0.341(18) 1 calc R . . A 2
C8B C 0.192(2) 0.5810(14) 0.233(4) 0.0863(10) Uani 0.341(18) 1 d D U . A 2
H8B H 0.195690 0.617091 0.299247 0.104 Uiso 0.341(18) 1 calc R . . A 2
C25B C 0.056(3) 0.691(2) -0.184(4) 0.1202(10) Uani 0.22(2) 1 d D U . B 2
C26B C -0.066(4) 0.708(4) -0.109(9) 0.1199(10) Uani 0.22(2) 1 d D U . B 2
H26B H -0.112156 0.720694 -0.095005 0.144 Uiso 0.22(2) 1 calc R . . B 2
C27B C -0.034(5) 0.657(4) -0.035(11) 0.1199(10) Uani 0.22(2) 1 d D U . B 2
H27B H -0.055960 0.631400 0.038384 0.144 Uiso 0.22(2) 1 calc R . . B 2
C28B C 0.035(5) 0.648(3) -0.077(9) 0.1200(10) Uani 0.22(2) 1 d D U . B 2
H28B H 0.063442 0.615049 -0.035061 0.144 Uiso 0.22(2) 1 calc R . . B 2

loop_
_atom_site_aniso_label
_atom_site_aniso_U_11
_atom_site_aniso_U_22
_atom_site_aniso_U_33
_atom_site_aniso_U_23
_atom_site_aniso_U_13
_atom_site_aniso_U_12
Pb1 0.0667(9) 0.0421(7) 0.0367(7) -0.0048(6) -0.0007(6) 0.0013(7)
Pb2 0.0668(7) 0.0428(5) 0.0410(5) -0.0022(4) 0.0024(5) -0.0012(5)
I1 0.0640(12) 0.0733(13) 0.0885(16) 0.0159(11) 0.0023(11) 0.0002(10)
I2 0.129(2) 0.0560(11) 0.0498(11) 0.0164(9) 0.0102(12) 0.0131(12)
I3 0.0772(12) 0.0650(11) 0.0368(9) 0.0023(8) 0.0089(8) 0.0038(9)
I4 0.0845(13) 0.0420(9) 0.0430(9) -0.0019(7) -0.0119(9) 0.0028(8)
I5 0.0637(11) 0.0501(10) 0.0611(11) -0.0063(8) 0.0004(9) 0.0053(8)
S1 0.100(2) 0.070(3) 0.088(3) -0.007(2) -0.020(2) 0.004(2)
S21 0.161(2) 0.116(3) 0.096(3) 0.004(3) 0.015(3) 0.012(2)
N1 0.105(6) 0.074(7) 0.100(8) -0.007(6) -0.010(6) 0.002(7)
N21 0.160(4) 0.118(6) 0.100(6) 0.004(5) 0.018(5) 0.011(4)
C1 0.100(2) 0.070(3) 0.089(4) -0.007(3) -0.019(3) 0.004(3)
C2 0.0984(19) 0.069(2) 0.088(2) -0.008(2) -0.021(2) 0.005(2)
C3 0.099(3) 0.069(3) 0.088(3) -0.008(3) -0.020(3) 0.005(3)
C4 0.100(3) 0.070(3) 0.088(4) -0.007(3) -0.019(3) 0.005(3)
C9 0.101(3) 0.071(4) 0.090(4) -0.006(4) -0.017(3) 0.003(3)
C10 0.102(4) 0.072(5) 0.091(5) -0.006(4) -0.016(4) 0.002(4)
C11 0.102(4) 0.073(6) 0.092(6) -0.006(5) -0.014(4) 0.002(5)
C21 0.161(2) 0.117(4) 0.097(4) 0.004(3) 0.016(3) 0.012(3)
C22 0.1608(19) 0.114(3) 0.091(3) 0.003(2) 0.015(2) 0.0134(18)
C23 0.160(2) 0.116(3) 0.093(4) 0.003(3) 0.015(3) 0.014(2)
C24 0.160(2) 0.117(4) 0.095(4) 0.003(3) 0.016(3) 0.013(2)
C29 0.161(3) 0.118(5) 0.099(5) 0.004(4) 0.017(3) 0.012(3)
C30 0.161(3) 0.118(5) 0.100(5) 0.004(5) 0.017(4) 0.011(4)
C31 0.161(4) 0.118(6) 0.100(6) 0.004(5) 0.017(4) 0.011(4)
S2A 0.0974(17) 0.0688(18) 0.0886(19) -0.0092(17) -0.0229(17) 0.0062(17)
S22A 0.1614(17) 0.1114(18) 0.0879(19) 0.0012(17) 0.0147(17) 0.0135(16)
C5A 0.0976(17) 0.0688(18) 0.0884(18) -0.0091(17) -0.0225(17) 0.0060(17)
C6A 0.0974(17) 0.0687(18) 0.0886(18) -0.0091(17) -0.0228(17) 0.0062(17)
C7A 0.0974(17) 0.0687(18) 0.0886(18) -0.0092(17) -0.0227(17) 0.0061(17)
C8A 0.0974(17) 0.0688(18) 0.0885(19) -0.0091(17) -0.0227(17) 0.0060(17)
C25A 0.1612(16) 0.1118(18) 0.0885(19) 0.0016(17) 0.0147(17) 0.0136(16)
C26A 0.1613(16) 0.1114(18) 0.0879(18) 0.0011(17) 0.0147(17) 0.0134(16)
C27A 0.1613(16) 0.1113(18) 0.0879(18) 0.0012(17) 0.0146(17) 0.0134(16)
C28A 0.1613(17) 0.1115(19) 0.0881(19) 0.0013(17) 0.0146(17) 0.0135(17)
S2B 0.0974(17) 0.0688(18) 0.0886(19) -0.0092(17) -0.0229(17) 0.0062(17)
S22B 0.1614(17) 0.1114(18) 0.0879(19) 0.0012(17) 0.0147(17) 0.0135(16)
C5B 0.0976(17) 0.0688(18) 0.0884(18) -0.0091(17) -0.0225(17) 0.0060(17)
C6B 0.0974(17) 0.0687(18) 0.0886(18) -0.0091(17) -0.0228(17) 0.0062(17)
C7B 0.0974(17) 0.0687(18) 0.0886(18) -0.0092(17) -0.0227(17) 0.0061(17)
C8B 0.0974(17) 0.0688(18) 0.0885(19) -0.0091(17) -0.0227(17) 0.0060(17)
C25B 0.1612(16) 0.1118(18) 0.0885(19) 0.0016(17) 0.0147(17) 0.0136(16)
C26B 0.1613(16) 0.1114(18) 0.0879(18) 0.0011(17) 0.0147(17) 0.0134(16)
C27B 0.1613(16) 0.1113(18) 0.0879(18) 0.0012(17) 0.0146(17) 0.0134(16)
C28B 0.1613(17) 0.1115(19) 0.0881(19) 0.0013(17) 0.0146(17) 0.0135(17)

loop_
_atom_type_symbol
_atom_type_description
_atom_type_scat_dispersion_real
_atom_type_scat_dispersion_imag
_atom_type_scat_source
C C 0.0181 0.0091 'International Tables Vol C Tables 4.2.6.8 and 6.1.1.4'
H H 0.0000 0.0000 'International Tables Vol C Tables 4.2.6.8 and 6.1.1.4'
I I -0.3257 6.8362 'International Tables Vol C Tables 4.2.6.8 and 6.1.1.4'
N N 0.0311 0.0180 'International Tables Vol C Tables 4.2.6.8 and 6.1.1.4'
Pb Pb -4.0753 8.5060 'International Tables Vol C Tables 4.2.6.8 and 6.1.1.4'
S S 0.3331 0.5567 'International Tables Vol C Tables 4.2.6.8 and 6.1.1.4'

loop_
_exptl_crystal_face_index_h
_exptl_crystal_face_index_k
_exptl_crystal_face_index_l
_exptl_crystal_face_perp_dist
-6 12 0 0.0384
6 -12 0 0.0384
-3 8 4 0.0935
0 2 -5 0.1334
12 4 1 0.0327
-12 -4 -1 0.0327

loop_
_geom_angle_atom_site_label_1
_geom_angle_atom_site_label_2
_geom_angle_atom_site_label_3
_geom_angle
_geom_angle_site_symmetry_1
_geom_angle_site_symmetry_3
_geom_angle_publ_flag
I3 Pb1 I3 180.00(4) . 3_665 ?
I3 Pb1 I4 88.27(5) . 3_665 ?
I3 Pb1 I4 91.73(5) . . ?
I3 Pb1 I4 91.73(5) 3_665 3_665 ?
I3 Pb1 I4 88.27(5) 3_665 . ?
I3 Pb1 I5 93.18(5) . . ?
I3 Pb1 I5 93.18(5) 3_665 3_665 ?
I3 Pb1 I5 86.82(5) 3_665 . ?
I3 Pb1 I5 86.82(5) . 3_665 ?
I4 Pb1 I4 180.0 . 3_665 ?
I4 Pb1 I5 90.44(5) 3_665 . ?
I4 Pb1 I5 89.56(5) . . ?
I4 Pb1 I5 89.56(5) 3_665 3_665 ?
I4 Pb1 I5 90.44(5) . 3_665 ?
I5 Pb1 I5 180.0 . 3_665 ?
I1 Pb2 I2 87.46(7) . . ?
I1 Pb2 I3 100.04(7) . . ?
I1 Pb2 I4 95.12(6) . 3_665 ?
I1 Pb2 I5 176.98(7) . 3_665 ?
I2 Pb2 I1 93.14(7) 4_565 . ?
I2 Pb2 I2 91.99(4) 4_565 . ?
I2 Pb2 I3 97.67(6) . . ?
I2 Pb2 I3 163.95(7) 4_565 . ?
I2 Pb2 I4 175.86(7) . 3_665 ?
I2 Pb2 I4 84.65(6) 4_565 3_665 ?
I2 Pb2 I5 90.65(7) . 3_665 ?
I2 Pb2 I5 84.57(7) 4_565 3_665 ?
I3 Pb2 I5 82.54(5) . 3_665 ?
I4 Pb2 I3 85.09(5) 3_665 . ?
I4 Pb2 I5 86.64(6) 3_665 3_665 ?
Pb2 I2 Pb2 138.37(8) 4_566 . ?
Pb1 I3 Pb2 75.16(4) . . ?
Pb1 I4 Pb2 76.17(4) . 3_665 ?
Pb1 I5 Pb2 74.80(4) . 3_665 ?
C2 S1 C1 92.6(6) . . ?
C21 S21 C22 93.0(6) . . ?
C4 C1 S1 110.1(8) . . ?
C4 C1 C9 127.4(13) . . ?
C9 C1 S1 122.5(13) . . ?
C3 C2 S1 109.9(7) . . ?
C3 C2 C5A 129.3(14) . . ?
C3 C2 C5B 129.4(19) . . ?
C5A C2 S1 120.7(13) . . ?
C5B C2 S1 120.7(18) . . ?
C2 C3 C4 114.1(8) . . ?
C1 C4 C3 113.3(8) . . ?
C1 C9 C10 114.9(13) . . ?
C11 C10 C9 111.2(13) . . ?
N1 C11 C10 111.1(13) . . ?
C24 C21 S21 109.9(8) . . ?
C24 C21 C29 118.1(19) . . ?
C29 C21 S21 131.9(19) . . ?
C23 C22 S21 109.5(8) . . ?
C23 C22 C25A 134.3(18) . . ?
C23 C22 C25B 131(2) . . ?
C25A C22 S21 116.2(18) . . ?
C25B C22 S21 119(2) . . ?
C22 C23 C24 114.1(9) . . ?
C21 C24 C23 113.4(9) . . ?
C30 C29 C21 109.9(13) . . ?
C31 C30 C29 113.9(15) . . ?
N21 C31 C30 107.5(14) . . ?
C6A S2A C5A 92.0(7) . . ?
C26A S22A C25A 92.2(7) . . ?
C2 C5A S2A 121.1(15) . . ?
C8A C5A C2 128.3(17) . . ?
C8A C5A S2A 110.6(9) . . ?
C7A C6A S2A 110.9(10) . . ?
C6A C7A C8A 113.3(9) . . ?
C5A C8A C7A 113.2(9) . . ?
C22 C25A S22A 109(2) . . ?
C28A C25A C22 140(2) . . ?
C28A C25A S22A 110.3(9) . . ?
C27A C26A S22A 110.6(8) . . ?
C26A C27A C28A 113.6(9) . . ?
C25A C28A C27A 113.4(9) . . ?
C6B S2B C5B 92.3(8) . . ?
C26B S22B C25B 92.3(7) . . ?
C2 C5B S2B 131(3) . . ?
C8B C5B C2 118(3) . . ?
C8B C5B S2B 110.3(9) . . ?
C7B C6B S2B 110.7(10) . . ?
C6B C7B C8B 113.4(10) . . ?
C5B C8B C7B 113.3(9) . . ?
C22 C25B S22B 137(4) . . ?
C28B C25B C22 112(4) . . ?
C28B C25B S22B 110.3(9) . . ?
C27B C26B S22B 110.5(8) . . ?
C26B C27B C28B 113.4(9) . . ?
C25B C28B C27B 113.4(9) . . ?

loop_
_geom_bond_atom_site_label_1
_geom_bond_atom_site_label_2
_geom_bond_distance
_geom_bond_site_symmetry_2
_geom_bond_publ_flag
Pb1 I3 3.1797(19) . ?
Pb1 I3 3.1798(19) 3_665 ?
Pb1 I4 3.1930(17) . ?
Pb1 I4 3.1930(17) 3_665 ?
Pb1 I5 3.2037(18) . ?
Pb1 I5 3.2038(18) 3_665 ?
Pb2 I1 3.103(2) . ?
Pb2 I2 3.121(2) . ?
Pb2 I2 3.094(2) 4_565 ?
Pb2 I3 3.323(2) . ?
Pb2 I4 3.239(2) 3_665 ?
Pb2 I5 3.327(2) 3_665 ?
S1 C1 1.728(9) . ?
S1 C2 1.724(9) . ?
S21 C21 1.718(9) . ?
S21 C22 1.724(9) . ?
N1 C11 1.487(10) . ?
N21 C31 1.493(10) . ?
C1 C4 1.364(9) . ?
C1 C9 1.485(7) . ?
C2 C3 1.362(9) . ?
C2 C5A 1.451(10) . ?
C2 C5B 1.452(10) . ?
C3 C4 1.399(9) . ?
C9 C10 1.518(10) . ?
C10 C11 1.511(10) . ?
C21 C24 1.365(10) . ?
C21 C29 1.520(10) . ?
C22 C23 1.360(9) . ?
C22 C25A 1.45(4) . ?
C22 C25B 1.47(6) . ?
C23 C24 1.401(9) . ?
C29 C30 1.513(10) . ?
C30 C31 1.505(10) . ?
S2A C5A 1.731(10) . ?
S2A C6A 1.72(3) . ?
S22A C25A 1.735(10) . ?
S22A C26A 1.726(10) . ?
C5A C8A 1.367(10) . ?
C6A C7A 1.363(10) . ?
C7A C8A 1.408(9) . ?
C25A C28A 1.366(10) . ?
C26A C27A 1.363(9) . ?
C27A C28A 1.406(9) . ?
S2B C5B 1.730(10) . ?
S2B C6B 1.72(3) . ?
S22B C25B 1.730(10) . ?
S22B C26B 1.728(10) . ?
C5B C8B 1.368(10) . ?
C6B C7B 1.365(10) . ?
C7B C8B 1.406(10) . ?
C25B C28B 1.368(10) . ?
C26B C27B 1.364(9) . ?
C27B C28B 1.407(9) . ?

loop_
_twin_individual_id
_twin_individual_mass_fraction_refined
1 0.9888(8)
2 0.0112(8)

loop_
_exptl_oxdiff_crystal_face_indexfrac_h
_exptl_oxdiff_crystal_face_indexfrac_k
_exptl_oxdiff_crystal_face_indexfrac_l
_exptl_oxdiff_crystal_face_x
_exptl_oxdiff_crystal_face_y
_exptl_oxdiff_crystal_face_z
-5.5193 12.4292 0.0596 0.0171 0.6330 0.7740
5.5193 -12.4292 -0.0596 -0.0171 -0.6330 -0.7740
-2.6848 8.2231 4.2947 0.0256 0.9993 -0.0260
-0.0667 1.8883 -5.3869 -0.1581 -0.6638 0.7310
11.7936 3.7511 0.6849 -0.9428 0.1238 -0.3096
-11.7936 -3.7511 -0.6849 0.9428 -0.1238 0.3096
